data_2204021
loop_
_publ_author_name
'Xiu-Rong Hu'
'Wei-Ming Xu'
'Jian-Ming Gu'

_publ_section_title
;
 (<i>R</i>)-1-Iodo-1-phenyl-2-(<i>p</i>-tolylsulfonyl)ethene
;
_journal_issue 8
_journal_name_full 'Acta Crystallographica Section E'
_journal_page_first o1427
_journal_page_last o1428
_journal_paper_doi 10.1107/S1600536804018148
_journal_volume 60
_journal_year 2004
_chemical_formula_iupac 'C15 H13 I O2 S'
_chemical_formula_moiety 'C15 H13 I O2 S'
_chemical_formula_sum 'C15 H13 I O2 S'
_chemical_formula_weight 384.23
_space_group_IT_number 14
_symmetry_cell_setting monoclinic
_symmetry_space_group_name_Hall '-P 2yn'
_symmetry_space_group_name_H-M 'P 1 21/n 1'
_cell_angle_alpha 90
_cell_angle_beta 95.6850(10)
_cell_angle_gamma 90
_cell_formula_units_Z 4
_cell_length_a 8.0171(3)
_cell_length_b 12.3697(4)
_cell_length_c 15.0866(5)
_cell_measurement_reflns_used 10732
_cell_measurement_temperature 296.0(10)
_cell_measurement_theta_max 27.4
_cell_measurement_theta_min 2.1
_cell_volume 1488.77(9)
_computing_cell_refinement PROCESS-AUTO
_computing_data_collection 'PROCESS-AUTO (Rigaku, 1998)'
_computing_data_reduction 'CrystalStructure (Rigaku/MSC, 2004)'
_computing_molecular_graphics 'ORTEP-3 for Windows (Farrugia, 1997)'
_computing_publication_material CrystalStructure
_computing_structure_refinement 'CRYSTALS (Watkin et al., 1996)'
_computing_structure_solution 'SIR97 (Altomare et al., 1999)'
_diffrn_detector_area_resol_mean 10.00
_diffrn_measured_fraction_theta_full 0.9997
_diffrn_measured_fraction_theta_max 0.9986
_diffrn_measurement_device_type 'Rigaku R-AXIS RAPID'
_diffrn_measurement_method \w
_diffrn_radiation_type 'Mo K\a'
_diffrn_radiation_wavelength 0.7107
_diffrn_reflns_av_R_equivalents 0.025
_diffrn_reflns_limit_h_max 10
_diffrn_reflns_limit_h_min -10
_diffrn_reflns_limit_k_max 16
_diffrn_reflns_limit_k_min -16
_diffrn_reflns_limit_l_max 19
_diffrn_reflns_limit_l_min -19
_diffrn_reflns_number 14526
_diffrn_reflns_theta_full 27.00
_diffrn_reflns_theta_max 27.41
_exptl_absorpt_coefficient_mu 2.287
_exptl_absorpt_correction_T_max 0.565
_exptl_absorpt_correction_T_min 0.414
_exptl_absorpt_correction_type multi-scan
_exptl_absorpt_process_details '(ABSCOR; Higashi, 1995)'
_exptl_crystal_colour yellow
_exptl_crystal_density_diffrn 1.714
_exptl_crystal_density_method 'not measured'
_exptl_crystal_description chunk
_exptl_crystal_F_000 752.00
_exptl_crystal_size_max 0.40
_exptl_crystal_size_mid 0.40
_exptl_crystal_size_min 0.25
_refine_diff_density_max 0.35
_refine_diff_density_min -0.78
_refine_ls_extinction_method none
_refine_ls_goodness_of_fit_ref 1.027
_refine_ls_hydrogen_treatment constr
_refine_ls_number_parameters 172
_refine_ls_number_reflns 2771
_refine_ls_R_factor_gt 0.0280
_refine_ls_shift/su_max 0.0000
_refine_ls_structure_factor_coef Fsqd
_refine_ls_weighting_details 'w = 1/[0.0009Fo^2^ + \s(Fo^2^)]/(4Fo^2^)'
_refine_ls_weighting_scheme calc
_refine_ls_wR_factor_ref 0.0760
_reflns_number_gt 2771
_reflns_number_total 3396
_reflns_threshold_expression F^2^>2\s(F^2^)
_cod_data_source_file dn6154.cif
_cod_data_source_block I
_cod_original_sg_symbol_H-M 'P 21/n'
_cod_database_code 2204021
_cod_database_fobs_code 2204021

loop_
_symmetry_equiv_pos_site_id
_symmetry_equiv_pos_as_xyz
1 +X,+Y,+Z
2 1/2-X,1/2+Y,1/2-Z
3 -X,-Y,-Z
4 1/2+X,1/2-Y,1/2+Z

loop_
_atom_site_label
_atom_site_fract_x
_atom_site_fract_y
_atom_site_fract_z
_atom_site_U_iso_or_equiv
_atom_site_adp_type
_atom_site_calc_flag
_atom_site_refinement_flags
_atom_site_occupancy
_atom_site_type_symbol
I(1) -0.14477(2) 0.392390(10) 0.262220(10) 0.05997(7) Uani d . 1.00 I
S(1) 0.28753(9) 0.13942(7) 0.25764(4) 0.0574(2) Uani d . 1.00 S
O(1) 0.4475(3) 0.1884(2) 0.2828(2) 0.0796(7) Uani d . 1.00 O
O(2) 0.2596(3) 0.0848(2) 0.17380(10) 0.0851(8) Uani d . 1.00 O
C(1) 0.1397(3) 0.2439(2) 0.2671(2) 0.0515(7) Uani d . 1.00 C
C(2) -0.0050(3) 0.2602(2) 0.21920(10) 0.0444(6) Uani d . 1.00 C
C(3) -0.0844(3) 0.2026(2) 0.1401(2) 0.0448(6) Uani d . 1.00 C
C(4) -0.0024(4) 0.1924(2) 0.0635(2) 0.0569(7) Uani d . 1.00 C
C(5) -0.0796(5) 0.1383(3) -0.0096(2) 0.0706(9) Uani d . 1.00 C
C(6) -0.2369(5) 0.0941(2) -0.0070(3) 0.0760(10) Uani d . 1.00 C
C(7) -0.3194(5) 0.1061(2) 0.0682(3) 0.0720(10) Uani d . 1.00 C
C(8) -0.2457(4) 0.1603(2) 0.1414(2) 0.0575(8) Uani d . 1.00 C
C(9) 0.2420(3) 0.0491(2) 0.34230(10) 0.0475(6) Uani d . 1.00 C
C(10) 0.1382(4) -0.0387(3) 0.3235(2) 0.0623(8) Uani d . 1.00 C
C(11) 0.1038(4) -0.1074(2) 0.3914(3) 0.0730(10) Uani d . 1.00 C
C(12) 0.1717(4) -0.0892(3) 0.4781(2) 0.0653(9) Uani d . 1.00 C
C(13) 0.2733(4) -0.0017(3) 0.4953(2) 0.0683(9) Uani d . 1.00 C
C(14) 0.3109(4) 0.0687(3) 0.4283(2) 0.0598(8) Uani d . 1.00 C
C(15) 0.1370(6) -0.1656(3) 0.5522(3) 0.0990(10) Uani d . 1.00 C
H(1) 0.1683 0.2970 0.3144 0.062 Uiso c R 1.00 H
H(4) 0.1098 0.2235 0.0625 0.069 Uiso c R 1.00 H
H(5) -0.0226 0.1316 -0.0638 0.084 Uiso c R 1.00 H
H(6) -0.2897 0.0537 -0.0581 0.089 Uiso c R 1.00 H
H(7) -0.4321 0.0760 0.0700 0.085 Uiso c R 1.00 H
H(8) -0.3044 0.1697 0.1949 0.069 Uiso c R 1.00 H
H(10) 0.0900 -0.0510 0.2621 0.074 Uiso c R 1.00 H
H(11) 0.0304 -0.1699 0.3780 0.088 Uiso c R 1.00 H
H(13) 0.3201 0.0127 0.5566 0.082 Uiso c R 1.00 H
H(14) 0.3848 0.1311 0.4410 0.071 Uiso c R 1.00 H
H(151) 0.0364 -0.1415 0.5785 0.122 Uiso c R 1.00 H
H(152) 0.2325 -0.1664 0.5980 0.122 Uiso c R 1.00 H
H(153) 0.1187 -0.2385 0.5278 0.122 Uiso c R 1.00 H

loop_
_atom_site_aniso_label
_atom_site_aniso_U_11
_atom_site_aniso_U_22
_atom_site_aniso_U_33
_atom_site_aniso_U_12
_atom_site_aniso_U_13
_atom_site_aniso_U_23
I(1) 0.06110(10) 0.05120(10) 0.06710(10) 0.01235(7) 0.00381(9) -0.00691(7)
S(1) 0.0481(4) 0.0764(5) 0.0489(3) 0.0178(3) 0.0102(3) 0.0029(3)
O(1) 0.0440(10) 0.105(2) 0.092(2) 0.0050(10) 0.0180(10) 0.0260(10)
O(2) 0.103(2) 0.107(2) 0.0450(10) 0.0530(10) 0.0100(10) -0.0060(10)
C(1) 0.0480(10) 0.0590(10) 0.0470(10) 0.0060(10) 0.0060(10) -0.0040(10)
C(2) 0.0450(10) 0.0430(10) 0.0460(10) 0.0030(9) 0.0090(10) 0.0033(9)
C(3) 0.0470(10) 0.0410(10) 0.0460(10) 0.0019(9) 0.0040(10) 0.0049(9)
C(4) 0.058(2) 0.066(2) 0.0470(10) 0.0050(10) 0.0070(10) 0.0040(10)
C(5) 0.094(2) 0.071(2) 0.0460(10) 0.019(2) 0.0030(10) -0.0030(10)
C(6) 0.098(3) 0.052(2) 0.072(2) 0.000(2) -0.023(2) -0.0060(10)
C(7) 0.073(2) 0.057(2) 0.084(2) -0.0170(10) -0.010(2) 0.0030(10)
C(8) 0.0550(10) 0.053(2) 0.064(2) -0.0070(10) 0.0050(10) 0.0040(10)
C(9) 0.0400(10) 0.0580(10) 0.0450(10) 0.0080(10) 0.0041(9) -0.0060(10)
C(10) 0.057(2) 0.065(2) 0.063(2) 0.0000(10) -0.0020(10) -0.0160(10)
C(11) 0.059(2) 0.059(2) 0.101(3) -0.0050(10) 0.013(2) -0.009(2)
C(12) 0.060(2) 0.062(2) 0.077(2) 0.0150(10) 0.025(2) 0.0080(10)
C(13) 0.071(2) 0.083(2) 0.0500(10) 0.004(2) 0.0030(10) -0.0020(10)
C(14) 0.062(2) 0.065(2) 0.0510(10) -0.0060(10) -0.0040(10) -0.0050(10)
C(15) 0.096(3) 0.095(3) 0.114(3) 0.021(2) 0.050(3) 0.035(2)

loop_
_atom_type_symbol
_atom_type_description
_atom_type_scat_dispersion_real
_atom_type_scat_dispersion_imag
_atom_type_scat_source
C C 0.003 0.002
;
International Tables for Crystallography
(1992, Vol. C, Tables 4.2.6.8 and 6.1.1.4)
;
H H 0.000 0.000
;
International Tables for Crystallography
(1992, Vol. C, Table 6.1.1.4)
;
S S 0.125 0.123
;
International Tables for Crystallography
(1992, Vol. C, Tables 4.2.6.8 and 6.1.1.4)
;
O O 0.011 0.006
;
International Tables for Crystallography
(1992, Vol. C, Tables 4.2.6.8 and 6.1.1.4)
;
I I -0.474 1.812
;
International Tables for Crystallography
(1992, Vol. C, Tables 4.2.6.8 and 6.1.1.4)
;

loop_
_geom_angle_atom_site_label_1
_geom_angle_atom_site_label_2
_geom_angle_atom_site_label_3
_geom_angle
_geom_angle_publ_flag
I1 C2 C1 114.4(2) y
I1 C2 C3 114.8(2) y
C1 S1 O1 105.00(10) y
O(2) S(1) O(1) 119.4(2) ?
C(9) S(1) O(1) 108.60(10) ?
C1 S1 O2 111.60(10) y
C9 S1 O2 108.40(10) y
S1 C1 C2 128.9(2) y
C9 S1 C1 102.50(10) y
S(1) C(9) C(10) 120.9(2) ?
S(1) C(9) C(14) 118.5(2) ?
C1 C2 C3 130.8(2) y
C(2) C(3) C(8) 119.6(2) ?
C(2) C(3) C(4) 120.9(2) ?
C(8) C(3) C(4) 119.5(2) ?
C(3) C(4) C(5) 119.7(3) ?
C(3) C(8) C(7) 119.7(3) ?
C(4) C(5) C(6) 120.5(3) ?
C(5) C(6) C(7) 119.7(3) ?
C(6) C(7) C(8) 120.8(3) ?
C(14) C(9) C(10) 120.5(3) ?
C(9) C(10) C(11) 119.5(3) ?
C(9) C(14) C(13) 118.5(3) ?
C(10) C(11) C(12) 120.8(3) ?
C(11) C(12) C(13) 118.7(3) ?
C(11) C(12) C(15) 120.8(3) ?
C(12) C(13) C(14) 121.9(3) ?
C(15) C(12) C(13) 120.4(3) ?
S(1) C(1) H(1) 115.9832 ?
H(1) C(1) C(2) 115.1622 ?
C(3) C(4) H(4) 119.1637 ?
C(3) C(8) H(8) 119.1580 ?
H(4) C(4) C(5) 121.1359 ?
C(4) C(5) H(5) 119.8591 ?
H(5) C(5) C(6) 119.6075 ?
C(5) C(6) H(6) 120.3577 ?
C(6) C(7) H(7) 120.0192 ?
H(6) C(6) C(7) 119.9138 ?
C(7) C(8) H(8) 121.0987 ?
H(7) C(7) C(8) 119.2065 ?
C(9) C(10) H(10) 119.2968 ?
C(9) C(14) H(14) 119.9123 ?
H(10) C(10) C(11) 121.1974 ?
C(10) C(11) H(11) 119.4872 ?
H(11) C(11) C(12) 119.7022 ?
C(12) C(13) H(13) 119.2864 ?
C(12) C(15) H(151) 109.2255 ?
C(12) C(15) H(152) 109.9112 ?
C(12) C(15) H(153) 109.2739 ?
C(13) C(14) H(14) 121.5437 ?
H(13) C(13) C(14) 118.8387 ?
H(152) C(15) H(151) 109.4673 ?
H(153) C(15) H(151) 109.4735 ?
H(153) C(15) H(152) 109.4749 ?

loop_
_geom_bond_atom_site_label_1
_geom_bond_atom_site_label_2
_geom_bond_distance
I(1) C(2) 2.120(2)
S(1) O(1) 1.435(2)
S(1) O(2) 1.432(2)
S(1) C(1) 1.768(3)
S(1) C(9) 1.762(3)
C(1) C(2) 1.320(3)
C(2) C(3) 1.478(3)
C(3) C(4) 1.390(4)
C(3) C(8) 1.397(4)
C(4) C(5) 1.383(4)
C(5) C(6) 1.378(6)
C(6) C(7) 1.377(6)
C(7) C(8) 1.374(4)
C(9) C(10) 1.381(4)
C(9) C(14) 1.381(3)
C(10) C(11) 1.380(5)
C(11) C(12) 1.384(5)
C(12) C(13) 1.364(5)
C(12) C(15) 1.511(6)
C(13) C(14) 1.388(4)
C(1) H(1) 0.9800
C(4) H(4) 0.9800
C(5) H(5) 0.9800
C(6) H(6) 0.9800
C(7) H(7) 0.9800
C(8) H(8) 0.9800
C(10) H(10) 0.9800
C(11) H(11) 0.9800
C(13) H(13) 0.9800
C(14) H(14) 0.9800
C(15) H(151) 0.9800
C(15) H(152) 0.9800
C(15) H(153) 0.9800

loop_
_geom_hbond_atom_site_label_D
_geom_hbond_atom_site_label_H
_geom_hbond_atom_site_label_A
_geom_hbond_site_symmetry_A
_geom_hbond_distance_DH
_geom_hbond_distance_HA
_geom_hbond_distance_DA
_geom_hbond_angle_DHA
C6 H6 O2 3 0.98 2.48 3.342(4) 148
C8 H8 O1 1_455 0.98 2.51 3.429(4) 156

loop_
_cod_related_entry_id
_cod_related_entry_database
_cod_related_entry_code
1 ChemSpider 882680
